data_7104208
loop_
_publ_author_name
'Yashima, Masatomo'
'Komatsu, Takafumi'

_publ_section_title
;
 Order-disorder and displacive components in the
 ferroelectric-paraelectric phase transition of potassium titanyl
 phosphate KTiOPO4.
;
_journal_issue 9
_journal_name_full 'Chemical communications (Cambridge, England)'
_journal_page_first 1070
_journal_page_last 1072
_journal_paper_doi 10.1039/b817280c
_journal_volume 34
_journal_year 2009
_chemical_name_common 'P n a 21 KTP'
_space_group_IT_number 33
_symmetry_Int_Tables_number 33
_symmetry_space_group_name_Hall 'P 2c -2n'
_symmetry_space_group_name_H-M 'P n a 21'
_cell_angle_alpha 90
_cell_angle_beta 90
_cell_angle_gamma 90
_cell_length_a 12.93969(96)
_cell_length_b 6.48158(49)
_cell_length_c 10.53899(65)
_pd_phase_name 'P n a 21 KTP'
_cod_data_source_file b817280c.txt
_cod_data_source_block 3
_cod_database_code 7104208

loop_
_symmetry_equiv_pos_as_xyz
'x, y, z'
'-x, -y, z+1/2'
'x+1/2, -y+1/2, z'
'-x+1/2, y+1/2, z+1/2'

loop_
_atom_site_label
_atom_site_occupancy
_atom_site_fract_x
_atom_site_fract_y
_atom_site_fract_z
_atom_site_thermal_displace_type
_atom_site_B_iso_or_equiv
_atom_site_type_symbol
Ti1 1.0 0.371(1) 0.5022(99) 0 Biso 1.1(2) Ti
O6 1.0 0.2786(22) 0.5376(47) -0.1293(65) Biso 2.69(10) O
Ti2 1.0 0.2469(35) 0.2509(81) 0.2448(74) Biso 1.1(2) Ti
O5 1.0 0.2747(23) 0.4568(45) 0.1220(66) Biso 2.69(10) O
P1 1.0 0.4963(25) 0.3340(14) 0.2487(66) Biso 1.85(18) P
O1 1.0 0.4807(17) 0.4831(35) 0.1397(59) Biso 2.69(10) O
O2 1.0 0.5110(19) 0.4604(31) 0.3703(59) Biso 2.69(10) O
O3 1.0 0.4038(22) 0.201(4) 0.2705(63) Biso 2.69(10) O
O4 1.0 0.5960(23) 0.1950(41) 0.2254(65) Biso 2.69(10) O
P2 1.0 0.17858(81) 0.5033(69) 0.502(7) Biso 1.85(18) P
O7 1.0 0.1174(19) 0.3106(39) 0.5357(59) Biso 2.69(10) O
O8 1.0 0.1051(16) 0.6816(39) 0.4789(62) Biso 2.69(10) O
O9 1.0 0.2542(17) 0.5414(49) 0.609(6) Biso 2.69(10) O
O10 1.0 0.2469(19) 0.4609(47) 0.382(6) Biso 2.69(10) O
K1 0.48(9) 0.3798(41) 0.7662(86) 0.3031(97) Biso 2.2(5) K
K2 0.47(6) 0.1049(44) 0.7055(92) 0.0494(88) Biso 2.2(5) K
K1s 0.52(9) 0.3676(39) 0.7556(78) 0.4063(85) Biso 2.2(5) K
K2s 0.53(6) 0.1036(38) 0.6759(77) 0.1440(83) Biso 2.2(5) K
